data_4514828
loop_
_publ_author_name
'Shon, Jong-Hwa'
'Sittel, Steven'
'Teets, Thomas S.'

_publ_section_title
;
 Synthesis and Characterization of Strong Cyclometalated Iridium
 Photoreductants for Application in Photocatalytic Aryl Bromide
 Hydrodebromination
;
_journal_issue 9
_journal_name_full 'ACS Catalysis'
_journal_page_first 8646
_journal_paper_doi 10.1021/acscatal.9b02759
_journal_volume 9
_journal_year 2019
_chemical_formula_sum 'C41 H36 Ir N6'
_chemical_formula_weight 804.96
_space_group_crystal_system monoclinic
_space_group_IT_number 14
_space_group_name_Hall '-P 2yn'
_space_group_name_H-M_alt 'P 1 21/n 1'
_symmetry_space_group_name_Hall '-P 2yn'
_symmetry_space_group_name_H-M 'P 1 21/n 1'
_atom_sites_solution_hydrogens geom
_audit_creation_method SHELXL-2014/7
_cell_angle_alpha 90
_cell_angle_beta 101.797(2)
_cell_angle_gamma 90
_cell_formula_units_Z 8
_cell_length_a 14.476(2)
_cell_length_b 14.367(2)
_cell_length_c 34.464(6)
_cell_measurement_reflns_used 9972
_cell_measurement_temperature 123(2)
_cell_measurement_theta_max 27.77
_cell_measurement_theta_min 2.20
_cell_volume 7016.3(18)
_computing_cell_refinement 'Bruker SAINT'
_computing_data_collection 'Bruker APEX2'
_computing_data_reduction 'Bruker SAINT'
_computing_molecular_graphics 'Bruker SHELXTL'
_computing_publication_material 'Bruker SHELXTL'
_computing_structure_refinement 'SHELXL-2014/7 (Sheldrick, 2014)'
_computing_structure_solution 'SHELXS-97 (Sheldrick 2008)'
_diffrn_ambient_temperature 123(2)
_diffrn_measured_fraction_theta_full 1.000
_diffrn_measured_fraction_theta_max 0.988
_diffrn_measurement_device_type 'Bruker APEX-II CCD'
_diffrn_measurement_method '\f and \w scans'
_diffrn_radiation_type MoK\a
_diffrn_radiation_wavelength 0.71073
_diffrn_reflns_av_R_equivalents 0.0463
_diffrn_reflns_av_unetI/netI 0.0623
_diffrn_reflns_Laue_measured_fraction_full 1.000
_diffrn_reflns_Laue_measured_fraction_max 0.988
_diffrn_reflns_limit_h_max 18
_diffrn_reflns_limit_h_min -17
_diffrn_reflns_limit_k_max 18
_diffrn_reflns_limit_k_min -18
_diffrn_reflns_limit_l_max 44
_diffrn_reflns_limit_l_min -40
_diffrn_reflns_number 38735
_diffrn_reflns_point_group_measured_fraction_full 1.000
_diffrn_reflns_point_group_measured_fraction_max 0.988
_diffrn_reflns_theta_full 25.242
_diffrn_reflns_theta_max 27.103
_diffrn_reflns_theta_min 1.417
_exptl_absorpt_coefficient_mu 3.844
_exptl_absorpt_correction_T_max 0.7455
_exptl_absorpt_correction_T_min 0.4701
_exptl_absorpt_correction_type multi-scan
_exptl_absorpt_process_details sadabs
_exptl_crystal_colour yellow
_exptl_crystal_density_diffrn 1.524
_exptl_crystal_description plate
_exptl_crystal_F_000 3208
_exptl_crystal_size_max 0.410
_exptl_crystal_size_mid 0.320
_exptl_crystal_size_min 0.030
_refine_diff_density_max 2.570
_refine_diff_density_min -2.445
_refine_diff_density_rms 0.171
_refine_ls_extinction_method none
_refine_ls_goodness_of_fit_ref 1.047
_refine_ls_hydrogen_treatment constr
_refine_ls_matrix_type full
_refine_ls_number_parameters 846
_refine_ls_number_reflns 15555
_refine_ls_number_restraints 80
_refine_ls_restrained_S_all 1.044
_refine_ls_R_factor_all 0.0679
_refine_ls_R_factor_gt 0.0503
_refine_ls_shift/su_max 0.001
_refine_ls_shift/su_mean 0.000
_refine_ls_structure_factor_coef Fsqd
_refine_ls_weighting_details 'w=1/[\s^2^(Fo^2^)+101.3867P] where P=(Fo^2^+2Fc^2^)/3'
_refine_ls_weighting_scheme calc
_refine_ls_wR_factor_gt 0.1129
_refine_ls_wR_factor_ref 0.1244
_reflns_Friedel_coverage 0.000
_reflns_number_gt 12240
_reflns_number_total 15555
_reflns_threshold_expression 'I > 2\s(I)'
_cod_data_source_file cs9b02759_si_006.cif
_cod_data_source_block mono
_cod_original_cell_volume 7016(2)
_cod_database_code 4514828
_shelx_shelxl_version_number 2014/7
_shelx_space_group_comment
; 
The symmetry employed for this shelxl refinement is uniquely defined 
by the following loop, which should always be used as a source of 
symmetry information in preference to the above space-group names. 
They are only intended as comments. 
;
_shelx_estimated_absorpt_t_min 0.302
_shelx_estimated_absorpt_t_max 0.893

loop_
_space_group_symop_operation_xyz
'x, y, z'
'-x+1/2, y+1/2, -z+1/2'
'-x, -y, -z'
'x-1/2, -y-1/2, z-1/2'

loop_
_atom_site_label
_atom_site_type_symbol
_atom_site_fract_x
_atom_site_fract_y
_atom_site_fract_z
_atom_site_U_iso_or_equiv
_atom_site_adp_type
_atom_site_occupancy
_atom_site_site_symmetry_order
_atom_site_calc_flag
_atom_site_refinement_flags_posn
_atom_site_refinement_flags_adp
Ir1 Ir 0.24283(2) 0.84009(2) 0.14698(2) 0.01558(8) Uani 1 1 d . .
Ir2 Ir 0.84508(2) 0.83920(2) 0.35287(2) 0.01538(8) Uani 1 1 d . .
N1 N 0.1585(5) 0.9426(5) 0.1610(2) 0.0186(7) Uani 1 1 d . U
N1A N 0.9536(5) 0.7485(5) 0.3688(2) 0.0186(7) Uani 1 1 d . .
N2 N 0.1529(6) 1.0206(5) 0.1368(2) 0.0238(16) Uani 1 1 d . U
N2A N 1.0356(6) 0.7741(5) 0.3583(2) 0.0235(17) Uani 1 1 d . .
N3 N 0.3348(5) 0.7472(5) 0.1325(2) 0.0186(7) Uani 1 1 d . .
N3A N 0.7480(5) 0.9413(5) 0.3383(2) 0.0186(7) Uani 1 1 d . U
N4 N 0.4275(5) 0.7727(5) 0.1425(2) 0.0229(16) Uani 1 1 d . .
N4A N 0.7652(6) 1.0211(5) 0.3614(2) 0.0225(16) Uani 1 1 d . U
N5A N 0.7542(5) 0.7680(5) 0.3853(2) 0.0193(15) Uani 1 1 d . .
N5 N 0.1204(6) 0.7652(5) 0.1173(2) 0.0215(16) Uani 1 1 d . .
N6 N 0.2421(5) 0.7566(5) 0.1992(2) 0.0179(15) Uani 1 1 d . .
N6A N 0.7920(5) 0.7517(5) 0.3024(2) 0.0161(14) Uani 1 1 d . .
C1A C 0.6485(7) 0.6447(7) 0.4008(3) 0.032(2) Uani 1 1 d . .
H1A1 H 0.6906 0.6293 0.4260 0.048 Uiso 1 1 calc R U
H1A2 H 0.6193 0.5876 0.3883 0.048 Uiso 1 1 calc R U
H1A3 H 0.5992 0.6873 0.4056 0.048 Uiso 1 1 calc R U
C2A C 0.7053(6) 0.6914(6) 0.3732(3) 0.0202(18) Uani 1 1 d . .
C3A C 0.6999(6) 0.6475(6) 0.3363(3) 0.0199(18) Uani 1 1 d . .
C4A C 0.7372(6) 0.6782(5) 0.3032(2) 0.0183(18) Uani 1 1 d . .
C5A C 0.7094(7) 0.6192(7) 0.2659(3) 0.027(2) Uani 1 1 d . .
H5A1 H 0.6617 0.6522 0.2465 0.041 Uiso 1 1 calc R U
H5A2 H 0.6836 0.5596 0.2726 0.041 Uiso 1 1 calc R U
H5A3 H 0.7652 0.6078 0.2545 0.041 Uiso 1 1 calc R U
C11A C 1.1033(7) 0.7080(7) 0.3700(3) 0.031(2) Uani 1 1 d . .
H11A H 1.1666 0.7097 0.3663 0.037 Uiso 1 1 calc R U
C12A C 1.0614(8) 0.6381(7) 0.3882(3) 0.037(3) Uani 1 1 d . .
H12A H 1.0901 0.5821 0.3994 0.044 Uiso 1 1 calc R U
C13A C 0.9693(7) 0.6666(7) 0.3866(3) 0.029(2) Uani 1 1 d . .
H13A H 0.9237 0.6322 0.3970 0.035 Uiso 1 1 calc R U
C21A C 0.9422(6) 0.8994(6) 0.3265(2) 0.0158(17) Uani 1 1 d . .
C22A C 0.9369(7) 0.9789(6) 0.3025(3) 0.0213(18) Uani 1 1 d . .
H22A H 0.8786 1.0114 0.2960 0.026 Uiso 1 1 calc R U
C23A C 1.0129(7) 1.0125(7) 0.2877(3) 0.027(2) Uani 1 1 d . .
H23A H 1.0052 1.0651 0.2707 0.032 Uiso 1 1 calc R U
C24A C 1.1011(8) 0.9682(7) 0.2981(3) 0.031(2) Uani 1 1 d . .
H24A H 1.1539 0.9923 0.2889 0.037 Uiso 1 1 calc R U
C25A C 1.1109(7) 0.8892(7) 0.3219(3) 0.024(2) Uani 1 1 d . .
H25A H 1.1697 0.8578 0.3286 0.029 Uiso 1 1 calc R U
C26A C 1.0327(6) 0.8573(6) 0.3356(3) 0.0201(18) Uani 1 1 d . .
C31A C 0.6988(8) 1.0848(7) 0.3477(3) 0.030(2) Uani 1 1 d . U
H31A H 0.6953 1.1453 0.3584 0.036 Uiso 1 1 calc R U
C32A C 0.6374(7) 1.0487(7) 0.3160(3) 0.032(2) Uani 1 1 d . U
H32A H 0.5837 1.0785 0.3005 0.039 Uiso 1 1 calc R U
C33A C 0.6699(7) 0.9582(7) 0.3111(3) 0.0256(19) Uani 1 1 d . U
H33A H 0.6407 0.9154 0.2913 0.031 Uiso 1 1 calc R U
C41A C 0.8929(6) 0.9318(6) 0.3972(2) 0.0175(17) Uani 1 1 d . .
C42A C 0.9734(7) 0.9270(7) 0.4277(3) 0.022(2) Uani 1 1 d . .
H42A H 1.0105 0.8719 0.4310 0.027 Uiso 1 1 calc R U
C43A C 1.0001(7) 1.0026(7) 0.4534(3) 0.027(2) Uani 1 1 d . .
H43A H 1.0554 0.9983 0.4737 0.032 Uiso 1 1 calc R U
C44A C 0.9464(8) 1.0833(8) 0.4496(3) 0.035(3) Uani 1 1 d . .
H44A H 0.9636 1.1331 0.4677 0.043 Uiso 1 1 calc R U
C45A C 0.8681(8) 1.0911(7) 0.4193(3) 0.029(2) Uani 1 1 d . .
H45A H 0.8311 1.1463 0.4163 0.035 Uiso 1 1 calc R U
C46A C 0.8443(7) 1.0175(6) 0.3935(3) 0.024(2) Uani 1 1 d . .
C51A C 0.7481(7) 0.8081(7) 0.4227(3) 0.026(2) Uani 1 1 d . .
C52A C 0.6841(9) 0.8787(7) 0.4249(3) 0.036(3) Uani 1 1 d . .
H52A H 0.6407 0.8970 0.4016 0.043 Uiso 1 1 calc R U
C53A C 0.6822(11) 0.9236(9) 0.4608(4) 0.055(4) Uani 1 1 d . .
H53A H 0.6390 0.9729 0.4617 0.066 Uiso 1 1 calc R U
C54A C 0.7434(12) 0.8957(10) 0.4947(4) 0.062(5) Uani 1 1 d . .
H54A H 0.7420 0.9256 0.5192 0.074 Uiso 1 1 calc R U
C55A C 0.8071(10) 0.8241(10) 0.4934(3) 0.054(4) Uani 1 1 d . .
H55A H 0.8493 0.8049 0.5170 0.064 Uiso 1 1 calc R U
C56A C 0.8088(8) 0.7799(9) 0.4570(3) 0.036(3) Uani 1 1 d . .
H56A H 0.8520 0.7305 0.4561 0.043 Uiso 1 1 calc R U
C61A C 0.8230(6) 0.7742(6) 0.2665(3) 0.0184(17) Uani 1 1 d . .
C62A C 0.7663(7) 0.8254(7) 0.2359(3) 0.027(2) Uani 1 1 d . .
H62A H 0.7045 0.8439 0.2381 0.033 Uiso 1 1 calc R U
C63A C 0.8009(8) 0.8489(8) 0.2025(3) 0.034(2) Uani 1 1 d . .
H63A H 0.7623 0.8837 0.1819 0.040 Uiso 1 1 calc R U
C64A C 0.8904(8) 0.8227(7) 0.1985(3) 0.030(2) Uani 1 1 d . .
H64A H 0.9132 0.8395 0.1755 0.036 Uiso 1 1 calc R U
C65A C 0.9468(7) 0.7716(7) 0.2287(3) 0.029(2) Uani 1 1 d . .
H65A H 1.0085 0.7533 0.2263 0.035 Uiso 1 1 calc R U
C66A C 0.9129(7) 0.7473(6) 0.2621(3) 0.026(2) Uani 1 1 d . .
H66A H 0.9515 0.7117 0.2823 0.031 Uiso 1 1 calc R U
C1S C 0.9479(13) 0.3706(11) 0.4621(5) 0.075(5) Uani 1 1 d . .
H1S H 1.0094 0.3644 0.4780 0.090 Uiso 1 1 calc R U
C2S C 0.8706(15) 0.3246(10) 0.4726(5) 0.074(5) Uani 1 1 d . .
H2S H 0.8792 0.2865 0.4956 0.088 Uiso 1 1 calc R U
C3S C 0.7822(13) 0.3359(12) 0.4489(5) 0.072(5) Uani 1 1 d . .
H3S H 0.7298 0.3043 0.4554 0.086 Uiso 1 1 calc R U
C4S C 0.7694(11) 0.3906(11) 0.4169(4) 0.062(4) Uani 1 1 d . .
H4S H 0.7079 0.3984 0.4012 0.074 Uiso 1 1 calc R U
C5S C 0.8456(11) 0.4364(10) 0.4063(5) 0.057(4) Uani 1 1 d . .
H5S H 0.8357 0.4754 0.3835 0.069 Uiso 1 1 calc R U
C6S C 0.9327(12) 0.4251(10) 0.4282(5) 0.066(4) Uani 1 1 d . .
H6S H 0.9846 0.4548 0.4204 0.079 Uiso 1 1 calc R U
C7S C 0.3994(11) 0.9101(11) 0.4202(6) 0.075(5) Uani 1 1 d . .
H7S H 0.4476 0.9249 0.4061 0.091 Uiso 1 1 calc R U
C8S C 0.3101(10) 0.9345(9) 0.4051(4) 0.052(3) Uani 1 1 d . .
H8S H 0.2957 0.9684 0.3809 0.062 Uiso 1 1 calc R U
C9S C 0.2393(10) 0.9111(9) 0.4242(4) 0.049(3) Uani 1 1 d . .
H9S H 0.1760 0.9280 0.4130 0.059 Uiso 1 1 calc R U
C11S C 0.3530(12) 0.8407(11) 0.4753(5) 0.076(5) Uani 1 1 d . .
H11S H 0.3685 0.8090 0.5000 0.091 Uiso 1 1 calc R U
C10S C 0.2588(11) 0.8634(9) 0.4595(5) 0.057(4) Uani 1 1 d . .
H10S H 0.2099 0.8463 0.4727 0.068 Uiso 1 1 calc R U
C12S C 0.4224(10) 0.8635(11) 0.4559(6) 0.082(6) Uani 1 1 d . .
H12S H 0.4861 0.8476 0.4667 0.098 Uiso 1 1 calc R U
C1 C -0.0001(8) 0.6416(7) 0.1046(3) 0.035(2) Uani 1 1 d . .
H1A H -0.0509 0.6865 0.0958 0.052 Uiso 1 1 calc R U
H1B H -0.0230 0.5915 0.1195 0.052 Uiso 1 1 calc R U
H1C H 0.0205 0.6153 0.0816 0.052 Uiso 1 1 calc R U
C2 C 0.0829(6) 0.6905(6) 0.1313(3) 0.0201(13) Uani 1 1 d . .
C3 C 0.1164(7) 0.6513(7) 0.1687(3) 0.0244(19) Uani 1 1 d . .
C4 C 0.1872(6) 0.6831(6) 0.2005(3) 0.0201(13) Uani 1 1 d . .
C5 C 0.1994(7) 0.6278(7) 0.2389(3) 0.029(2) Uani 1 1 d . .
H5A H 0.2667 0.6171 0.2495 0.043 Uiso 1 1 calc R U
H5B H 0.1669 0.5679 0.2338 0.043 Uiso 1 1 calc R U
H5C H 0.1725 0.6630 0.2583 0.043 Uiso 1 1 calc R U
C11 C 0.1073(6) 0.9607(7) 0.1876(3) 0.0233(18) Uani 1 1 d . U
H11 H 0.0991 0.9194 0.2082 0.028 Uiso 1 1 calc R U
C12 C 0.0664(8) 1.0498(7) 0.1814(3) 0.034(2) Uani 1 1 d . U
H12 H 0.0259 1.0790 0.1962 0.041 Uiso 1 1 calc R U
C13 C 0.0970(7) 1.0854(7) 0.1496(3) 0.033(2) Uani 1 1 d . U
H13 H 0.0820 1.1452 0.1384 0.040 Uiso 1 1 calc R U
C21 C 0.2434(7) 0.9287(6) 0.1008(3) 0.0213(19) Uani 1 1 d . .
C22 C 0.2871(7) 0.9205(7) 0.0679(3) 0.027(2) Uani 1 1 d . .
H22 H 0.3210 0.8654 0.0646 0.032 Uiso 1 1 calc R U
C23 C 0.2812(7) 0.9926(8) 0.0401(3) 0.033(2) Uani 1 1 d . .
H23 H 0.3099 0.9852 0.0178 0.040 Uiso 1 1 calc R U
C24 C 0.2339(8) 1.0743(8) 0.0446(3) 0.035(3) Uani 1 1 d . .
H24 H 0.2297 1.1222 0.0253 0.042 Uiso 1 1 calc R U
C25 C 0.1927(7) 1.0866(7) 0.0770(3) 0.029(2) Uani 1 1 d . .
H25 H 0.1619 1.1432 0.0809 0.034 Uiso 1 1 calc R U
C26 C 0.1981(6) 1.0128(6) 0.1038(3) 0.0233(19) Uani 1 1 d . .
C31 C 0.3325(7) 0.6607(7) 0.1186(3) 0.0270(19) Uani 1 1 d . .
H31 H 0.2767 0.6254 0.1095 0.032 Uiso 1 1 calc R U
C32 C 0.4242(8) 0.6294(7) 0.1194(3) 0.035(2) Uani 1 1 d . .
H32 H 0.4421 0.5701 0.1113 0.042 Uiso 1 1 calc R U
C33 C 0.4835(8) 0.7017(7) 0.1345(3) 0.033(2) Uani 1 1 d . .
H33 H 0.5504 0.7021 0.1384 0.040 Uiso 1 1 calc R U
C41 C 0.3655(6) 0.9033(6) 0.1712(3) 0.0189(18) Uani 1 1 d . .
C42 C 0.3833(7) 0.9844(6) 0.1934(3) 0.0237(19) Uani 1 1 d . .
H42 H 0.3315 1.0182 0.1993 0.028 Uiso 1 1 calc R U
C43 C 0.4745(8) 1.0182(7) 0.2074(3) 0.031(2) Uani 1 1 d . .
H43 H 0.4835 1.0732 0.2230 0.038 Uiso 1 1 calc R U
C44 C 0.5517(8) 0.9724(8) 0.1986(3) 0.035(3) Uani 1 1 d . .
H44 H 0.6136 0.9958 0.2080 0.042 Uiso 1 1 calc R U
C45 C 0.5375(7) 0.8905(7) 0.1757(3) 0.028(2) Uani 1 1 d . .
H45 H 0.5893 0.8581 0.1690 0.034 Uiso 1 1 calc R U
C46 C 0.4459(6) 0.8586(6) 0.1631(2) 0.0195(18) Uani 1 1 d . .
C51 C 0.0791(7) 0.7990(7) 0.0783(3) 0.026(2) Uani 1 1 d . .
C52 C 0.0069(8) 0.8645(7) 0.0740(4) 0.035(3) Uani 1 1 d . .
H52 H -0.0173 0.8845 0.0962 0.042 Uiso 1 1 calc R U
C53 C -0.0291(8) 0.9004(8) 0.0361(4) 0.048(3) Uani 1 1 d . .
H53 H -0.0794 0.9442 0.0323 0.058 Uiso 1 1 calc R U
C54 C 0.0085(9) 0.8720(9) 0.0043(4) 0.049(3) Uani 1 1 d . .
H54 H -0.0153 0.8979 -0.0211 0.059 Uiso 1 1 calc R U
C55 C 0.0796(9) 0.8071(9) 0.0087(3) 0.042(3) Uani 1 1 d . .
H55 H 0.1044 0.7878 -0.0135 0.051 Uiso 1 1 calc R U
C56 C 0.1146(7) 0.7704(7) 0.0459(3) 0.029(2) Uani 1 1 d . .
H56 H 0.1635 0.7251 0.0493 0.035 Uiso 1 1 calc R U
C61 C 0.3108(7) 0.7788(6) 0.2337(3) 0.0217(19) Uani 1 1 d . .
C62 C 0.4031(7) 0.7478(7) 0.2379(3) 0.026(2) Uani 1 1 d . .
H62 H 0.4201 0.7099 0.2179 0.031 Uiso 1 1 calc R U
C63 C 0.4717(7) 0.7718(7) 0.2714(3) 0.031(2) Uani 1 1 d . .
H63 H 0.5343 0.7490 0.2741 0.037 Uiso 1 1 calc R U
C64 C 0.4486(8) 0.8283(8) 0.3003(3) 0.035(2) Uani 1 1 d . .
H64 H 0.4953 0.8452 0.3228 0.042 Uiso 1 1 calc R U
C65 C 0.3567(8) 0.8602(7) 0.2963(3) 0.032(2) Uani 1 1 d . .
H65 H 0.3404 0.8988 0.3163 0.039 Uiso 1 1 calc R U
C66 C 0.2881(7) 0.8360(7) 0.2631(3) 0.027(2) Uani 1 1 d . .
H66 H 0.2254 0.8586 0.2606 0.033 Uiso 1 1 calc R U

loop_
_atom_site_aniso_label
_atom_site_aniso_U_11
_atom_site_aniso_U_22
_atom_site_aniso_U_33
_atom_site_aniso_U_23
_atom_site_aniso_U_13
_atom_site_aniso_U_12
Ir1 0.01797(16) 0.01289(15) 0.01578(16) -0.00061(13) 0.00320(12) -0.00030(14)
Ir2 0.01689(16) 0.01345(15) 0.01526(16) 0.00042(13) 0.00203(12) -0.00032(14)
N1 0.0218(18) 0.0105(14) 0.0237(16) -0.0006(16) 0.0052(16) -0.0005(13)
N1A 0.0218(18) 0.0105(14) 0.0237(16) -0.0006(16) 0.0052(16) -0.0005(13)
N2 0.032(4) 0.010(3) 0.028(4) 0.008(3) 0.003(3) 0.000(3)
N2A 0.025(4) 0.020(4) 0.024(4) 0.005(3) 0.001(3) 0.005(3)
N3 0.0218(18) 0.0105(14) 0.0237(16) -0.0006(16) 0.0052(16) -0.0005(13)
N3A 0.0218(18) 0.0105(14) 0.0237(16) -0.0006(16) 0.0052(16) -0.0005(13)
N4 0.021(4) 0.023(4) 0.024(4) -0.004(3) 0.004(3) 0.003(3)
N4A 0.029(4) 0.007(3) 0.031(4) -0.008(3) 0.007(3) -0.002(3)
N5A 0.018(4) 0.019(4) 0.018(4) -0.001(3) -0.002(3) -0.003(3)
N5 0.025(4) 0.017(4) 0.021(4) -0.002(3) 0.001(3) 0.004(3)
N6 0.025(4) 0.013(3) 0.016(3) 0.000(3) 0.004(3) 0.001(3)
N6A 0.019(4) 0.014(3) 0.013(3) 0.000(3) -0.003(3) 0.005(3)
C1A 0.032(5) 0.038(6) 0.029(5) 0.001(4) 0.012(4) -0.015(5)
C2A 0.011(4) 0.025(4) 0.027(5) 0.002(4) 0.011(4) -0.007(3)
C3A 0.016(4) 0.014(4) 0.027(4) -0.003(4) -0.003(3) -0.005(3)
C4A 0.023(4) 0.011(4) 0.018(4) -0.002(3) -0.004(3) -0.001(3)
C5A 0.035(6) 0.022(4) 0.023(5) -0.005(4) 0.003(4) -0.010(4)
C11A 0.022(5) 0.023(5) 0.046(6) 0.007(4) 0.004(4) 0.005(4)
C12A 0.033(6) 0.020(5) 0.052(7) 0.011(4) -0.003(5) 0.008(4)
C13A 0.033(5) 0.023(5) 0.030(5) 0.010(4) 0.003(4) 0.000(5)
C21A 0.016(4) 0.017(4) 0.015(4) -0.001(3) 0.005(3) -0.003(3)
C22A 0.025(5) 0.019(4) 0.018(4) -0.003(4) 0.001(4) 0.003(4)
C23A 0.030(5) 0.020(4) 0.031(5) 0.002(4) 0.009(4) -0.009(4)
C24A 0.032(6) 0.027(5) 0.039(6) -0.002(4) 0.021(5) -0.003(4)
C25A 0.017(5) 0.027(5) 0.030(5) -0.005(4) 0.007(4) 0.001(4)
C26A 0.025(5) 0.014(4) 0.019(4) -0.001(3) 0.000(4) 0.000(3)
C31A 0.038(6) 0.015(4) 0.041(6) 0.002(4) 0.015(4) 0.007(4)
C32A 0.026(5) 0.030(5) 0.041(6) 0.009(4) 0.007(4) 0.010(4)
C33A 0.027(5) 0.028(5) 0.021(4) -0.001(4) 0.003(4) 0.000(4)
C41A 0.023(5) 0.017(4) 0.011(4) 0.000(3) -0.001(3) -0.001(3)
C42A 0.024(5) 0.021(4) 0.022(5) 0.002(4) 0.004(4) -0.007(4)
C43A 0.021(5) 0.035(5) 0.022(5) -0.003(4) 0.000(4) -0.015(4)
C44A 0.043(7) 0.036(6) 0.033(6) -0.010(5) 0.022(5) -0.015(5)
C45A 0.034(6) 0.024(5) 0.035(6) -0.005(4) 0.019(5) -0.005(4)
C46A 0.029(5) 0.017(4) 0.026(5) -0.007(4) 0.008(4) -0.009(4)
C51A 0.029(5) 0.030(5) 0.019(4) -0.002(4) 0.007(4) -0.012(4)
C52A 0.044(7) 0.029(5) 0.039(6) -0.006(5) 0.021(5) -0.010(5)
C53A 0.073(10) 0.044(7) 0.065(9) -0.023(6) 0.051(8) -0.021(7)
C54A 0.097(12) 0.058(9) 0.041(8) -0.029(7) 0.038(8) -0.048(9)
C55A 0.061(8) 0.078(10) 0.019(5) -0.005(6) 0.005(5) -0.048(8)
C56A 0.034(6) 0.055(7) 0.020(5) 0.004(5) 0.006(4) -0.013(5)
C61A 0.016(4) 0.016(4) 0.021(4) -0.008(3) -0.002(3) -0.002(3)
C62A 0.029(5) 0.027(5) 0.022(4) 0.002(4) -0.003(4) 0.004(4)
C63A 0.039(6) 0.036(6) 0.024(5) 0.011(5) 0.003(4) 0.000(5)
C64A 0.037(6) 0.034(6) 0.022(5) 0.002(4) 0.012(4) -0.006(4)
C65A 0.028(5) 0.030(5) 0.028(5) -0.009(4) 0.004(4) 0.000(4)
C66A 0.031(5) 0.020(4) 0.026(5) -0.007(4) 0.003(4) 0.006(4)
C1S 0.072(11) 0.068(10) 0.087(12) 0.022(9) 0.020(9) 0.021(9)
C2S 0.126(16) 0.037(8) 0.077(11) 0.014(7) 0.064(12) 0.020(9)
C3S 0.089(12) 0.061(9) 0.079(11) -0.026(9) 0.052(10) -0.023(10)
C4S 0.061(10) 0.075(10) 0.055(9) -0.023(8) 0.026(7) -0.022(8)
C5S 0.057(9) 0.053(8) 0.063(9) -0.004(7) 0.016(7) -0.003(7)
C6S 0.060(10) 0.055(9) 0.087(12) 0.016(8) 0.026(9) -0.012(8)
C7S 0.048(9) 0.058(9) 0.121(15) 0.036(10) 0.019(9) 0.012(7)
C8S 0.060(9) 0.039(7) 0.054(8) 0.005(6) 0.006(7) 0.018(6)
C9S 0.049(8) 0.046(7) 0.050(8) -0.009(6) 0.002(6) 0.009(6)
C11S 0.080(11) 0.050(8) 0.087(11) 0.030(9) -0.011(9) -0.007(9)
C10S 0.062(9) 0.038(7) 0.072(10) 0.004(6) 0.017(8) -0.011(6)
C12S 0.024(7) 0.064(10) 0.149(17) 0.043(11) -0.001(8) 0.001(6)
C1 0.039(6) 0.026(6) 0.037(6) -0.003(4) 0.002(5) -0.014(4)
C2 0.012(3) 0.022(3) 0.026(3) 0.001(2) 0.003(2) 0.001(2)
C3 0.029(5) 0.022(5) 0.025(4) 0.001(4) 0.012(4) -0.004(4)
C4 0.012(3) 0.022(3) 0.026(3) 0.001(2) 0.003(2) 0.001(2)
C5 0.031(5) 0.024(4) 0.032(5) 0.009(4) 0.005(4) -0.006(4)
C11 0.015(4) 0.036(5) 0.017(4) -0.005(4) -0.001(3) 0.002(4)
C12 0.028(5) 0.035(5) 0.039(6) -0.008(4) 0.005(4) 0.015(4)
C13 0.024(5) 0.027(5) 0.045(6) 0.002(4) -0.001(4) 0.012(4)
C21 0.030(5) 0.019(4) 0.016(4) 0.000(3) 0.008(4) 0.004(4)
C22 0.031(6) 0.032(5) 0.017(5) 0.001(4) 0.006(4) -0.007(4)
C23 0.030(6) 0.045(6) 0.024(5) 0.003(4) 0.003(4) -0.017(5)
C24 0.034(6) 0.038(6) 0.028(5) 0.015(5) -0.004(4) -0.009(5)
C25 0.025(5) 0.026(5) 0.030(5) 0.010(4) -0.004(4) -0.004(4)
C26 0.018(4) 0.023(5) 0.026(5) 0.006(4) -0.004(4) -0.004(4)
C31 0.035(5) 0.020(4) 0.026(4) -0.002(4) 0.007(4) 0.005(5)
C32 0.044(7) 0.021(5) 0.043(6) -0.005(4) 0.017(5) 0.009(4)
C33 0.031(6) 0.035(5) 0.034(6) -0.005(5) 0.010(5) 0.010(5)
C41 0.016(4) 0.014(4) 0.024(5) -0.001(3) -0.002(4) -0.001(3)
C42 0.023(5) 0.020(4) 0.026(5) -0.004(4) 0.003(4) -0.004(4)
C43 0.040(6) 0.021(5) 0.032(5) -0.003(4) 0.004(5) -0.004(4)
C44 0.032(6) 0.034(6) 0.038(6) 0.001(5) 0.002(5) -0.016(5)
C45 0.016(5) 0.033(6) 0.035(6) 0.002(4) 0.005(4) 0.001(4)
C46 0.021(4) 0.020(4) 0.015(4) -0.001(3) -0.001(3) -0.002(3)
C51 0.034(5) 0.024(5) 0.018(4) 0.002(4) 0.001(4) -0.008(4)
C52 0.028(6) 0.024(5) 0.047(7) -0.004(4) -0.009(5) -0.003(4)
C53 0.029(6) 0.031(6) 0.070(9) 0.013(6) -0.021(6) -0.007(5)
C54 0.046(7) 0.055(8) 0.034(6) 0.013(6) -0.020(6) -0.021(6)
C55 0.044(7) 0.054(7) 0.023(5) 0.004(5) -0.007(5) -0.021(6)
C56 0.024(5) 0.033(5) 0.028(5) 0.000(4) -0.004(4) -0.012(4)
C61 0.029(5) 0.015(4) 0.022(4) 0.004(3) 0.006(4) 0.002(4)
C62 0.022(5) 0.027(5) 0.028(5) 0.002(4) 0.005(4) 0.007(4)
C63 0.015(5) 0.036(5) 0.039(6) 0.012(5) -0.001(4) 0.005(4)
C64 0.032(6) 0.046(7) 0.022(5) 0.001(5) -0.002(4) -0.011(5)
C65 0.039(6) 0.037(6) 0.021(5) -0.008(4) 0.005(4) -0.001(5)
C66 0.024(5) 0.034(5) 0.026(5) 0.000(4) 0.008(4) -0.001(5)

loop_
_atom_type_symbol
_atom_type_description
_atom_type_scat_dispersion_real
_atom_type_scat_dispersion_imag
_atom_type_scat_source
C C 0.0033 0.0016 'International Tables Vol C Tables 4.2.6.8 and 6.1.1.4'
H H 0.0000 0.0000 'International Tables Vol C Tables 4.2.6.8 and 6.1.1.4'
N N 0.0061 0.0033 'International Tables Vol C Tables 4.2.6.8 and 6.1.1.4'
Ir Ir -1.4442 7.9887 'International Tables Vol C Tables 4.2.6.8 and 6.1.1.4'

loop_
_geom_angle_atom_site_label_1
_geom_angle_atom_site_label_2
_geom_angle_atom_site_label_3
_geom_angle
C41 Ir1 N3 80.3(3)
C41 Ir1 N1 95.5(3)
N3 Ir1 N1 175.0(3)
C41 Ir1 C21 84.1(4)
N3 Ir1 C21 96.4(3)
N1 Ir1 C21 80.4(3)
C41 Ir1 N5 174.0(3)
N3 Ir1 N5 94.2(3)
N1 Ir1 N5 89.9(3)
C21 Ir1 N5 94.3(3)
C41 Ir1 N6 93.4(3)
N3 Ir1 N6 87.4(3)
N1 Ir1 N6 95.7(3)
C21 Ir1 N6 175.1(3)
N5 Ir1 N6 88.5(3)
C21A Ir2 N3A 95.2(3)
C21A Ir2 N1A 79.9(3)
N3A Ir2 N1A 173.5(3)
C21A Ir2 C41A 84.1(3)
N3A Ir2 C41A 79.9(3)
N1A Ir2 C41A 95.2(3)
C21A Ir2 N5A 173.7(3)
N3A Ir2 N5A 90.4(3)
N1A Ir2 N5A 94.4(3)
C41A Ir2 N5A 94.0(3)
C21A Ir2 N6A 93.0(3)
N3A Ir2 N6A 96.2(3)
N1A Ir2 N6A 88.4(3)
C41A Ir2 N6A 174.8(3)
N5A Ir2 N6A 89.3(3)
C11 N1 N2 106.7(7)
C11 N1 Ir1 139.4(6)
N2 N1 Ir1 113.9(6)
C13A N1A N2A 106.6(7)
C13A N1A Ir2 138.2(7)
N2A N1A Ir2 115.2(5)
C13 N2 N1 108.7(8)
C13 N2 C26 135.3(8)
N1 N2 C26 115.8(7)
N1A N2A C11A 110.4(7)
N1A N2A C26A 116.3(7)
C11A N2A C26A 133.1(9)
C31 N3 N4 107.1(7)
C31 N3 Ir1 137.5(7)
N4 N3 Ir1 115.1(5)
C33A N3A N4A 106.2(7)
C33A N3A Ir2 138.8(6)
N4A N3A Ir2 115.0(6)
N3 N4 C33 110.0(8)
N3 N4 C46 115.7(7)
C33 N4 C46 133.7(9)
C31A N4A N3A 109.3(8)
C31A N4A C46A 134.8(8)
N3A N4A C46A 115.9(7)
C2A N5A C51A 119.3(8)
C2A N5A Ir2 125.0(6)
C51A N5A Ir2 115.7(6)
C2 N5 C51 119.1(8)
C2 N5 Ir1 126.0(6)
C51 N5 Ir1 114.9(6)
C4 N6 C61 118.1(7)
C4 N6 Ir1 125.0(6)
C61 N6 Ir1 116.7(5)
C4A N6A C61A 119.6(7)
C4A N6A Ir2 124.2(6)
C61A N6A Ir2 116.2(5)
C2A C1A H1A1 109.5
C2A C1A H1A2 109.5
H1A1 C1A H1A2 109.5
C2A C1A H1A3 109.5
H1A1 C1A H1A3 109.5
H1A2 C1A H1A3 109.5
N5A C2A C3A 125.6(8)
N5A C2A C1A 119.1(8)
C3A C2A C1A 115.2(8)
C2A C3A C4A 128.5(8)
N6A C4A C3A 126.3(7)
N6A C4A C5A 118.6(8)
C3A C4A C5A 115.1(7)
C4A C5A H5A1 109.5
C4A C5A H5A2 109.5
H5A1 C5A H5A2 109.5
C4A C5A H5A3 109.5
H5A1 C5A H5A3 109.5
H5A2 C5A H5A3 109.5
N2A C11A C12A 106.5(9)
N2A C11A H11A 126.8
C12A C11A H11A 126.8
C13A C12A C11A 105.9(9)
C13A C12A H12A 127.1
C11A C12A H12A 127.1
N1A C13A C12A 110.7(9)
N1A C13A H13A 124.7
C12A C13A H13A 124.7
C22A C21A C26A 114.4(8)
C22A C21A Ir2 130.9(7)
C26A C21A Ir2 114.5(6)
C23A C22A C21A 123.1(9)
C23A C22A H22A 118.4
C21A C22A H22A 118.4
C22A C23A C24A 119.7(9)
C22A C23A H23A 120.1
C24A C23A H23A 120.1
C25A C24A C23A 119.8(9)
C25A C24A H24A 120.1
C23A C24A H24A 120.1
C24A C25A C26A 118.5(9)
C24A C25A H25A 120.7
C26A C25A H25A 120.7
C25A C26A C21A 124.3(8)
C25A C26A N2A 122.0(8)
C21A C26A N2A 113.6(8)
N4A C31A C32A 109.1(9)
N4A C31A H31A 125.5
C32A C31A H31A 125.5
C31A C32A C33A 105.6(9)
C31A C32A H32A 127.2
C33A C32A H32A 127.2
N3A C33A C32A 109.9(9)
N3A C33A H33A 125.1
C32A C33A H33A 125.1
C42A C41A C46A 115.8(8)
C42A C41A Ir2 129.2(7)
C46A C41A Ir2 114.5(6)
C41A C42A C43A 120.9(9)
C41A C42A H42A 119.6
C43A C42A H42A 119.6
C44A C43A C42A 120.6(9)
C44A C43A H43A 119.7
C42A C43A H43A 119.7
C45A C44A C43A 119.9(9)
C45A C44A H44A 120.0
C43A C44A H44A 120.0
C44A C45A C46A 118.8(10)
C44A C45A H45A 120.6
C46A C45A H45A 120.6
C45A C46A C41A 123.8(9)
C45A C46A N4A 121.9(9)
C41A C46A N4A 114.3(7)
C56A C51A C52A 118.9(10)
C56A C51A N5A 120.5(10)
C52A C51A N5A 120.6(9)
C51A C52A C53A 121.2(12)
C51A C52A H52A 119.4
C53A C52A H52A 119.4
C54A C53A C52A 119.5(13)
C54A C53A H53A 120.3
C52A C53A H53A 120.3
C53A C54A C55A 120.4(11)
C53A C54A H54A 119.8
C55A C54A H54A 119.8
C54A C55A C56A 119.6(12)
C54A C55A H55A 120.2
C56A C55A H55A 120.2
C51A C56A C55A 120.4(12)
C51A C56A H56A 119.8
C55A C56A H56A 119.8
C66A C61A C62A 118.5(9)
C66A C61A N6A 119.7(8)
C62A C61A N6A 121.8(8)
C63A C62A C61A 119.7(9)
C63A C62A H62A 120.2
C61A C62A H62A 120.2
C64A C63A C62A 121.4(10)
C64A C63A H63A 119.3
C62A C63A H63A 119.3
C63A C64A C65A 119.1(9)
C63A C64A H64A 120.4
C65A C64A H64A 120.4
C66A C65A C64A 120.0(9)
C66A C65A H65A 120.0
C64A C65A H65A 120.0
C65A C66A C61A 121.2(9)
C65A C66A H66A 119.4
C61A C66A H66A 119.4
C6S C1S C2S 118.9(17)
C6S C1S H1S 120.6
C2S C1S H1S 120.6
C3S C2S C1S 118.9(15)
C3S C2S H2S 120.6
C1S C2S H2S 120.6
C4S C3S C2S 120.9(15)
C4S C3S H3S 119.6
C2S C3S H3S 119.6
C3S C4S C5S 120.7(16)
C3S C4S H4S 119.7
C5S C4S H4S 119.7
C6S C5S C4S 119.8(15)
C6S C5S H5S 120.1
C4S C5S H5S 120.1
C5S C6S C1S 120.8(15)
C5S C6S H6S 119.6
C1S C6S H6S 119.6
C8S C7S C12S 120.7(16)
C8S C7S H7S 119.6
C12S C7S H7S 119.6
C7S C8S C9S 120.5(14)
C7S C8S H8S 119.8
C9S C8S H8S 119.8
C8S C9S C10S 120.6(13)
C8S C9S H9S 119.7
C10S C9S H9S 119.7
C12S C11S C10S 120.8(14)
C12S C11S H11S 119.6
C10S C11S H11S 119.6
C9S C10S C11S 118.0(14)
C9S C10S H10S 121.0
C11S C10S H10S 121.0
C11S C12S C7S 119.3(14)
C11S C12S H12S 120.3
C7S C12S H12S 120.3
C2 C1 H1A 109.5
C2 C1 H1B 109.5
H1A C1 H1B 109.5
C2 C1 H1C 109.5
H1A C1 H1C 109.5
H1B C1 H1C 109.5
N5 C2 C3 124.5(8)
N5 C2 C1 118.7(8)
C3 C2 C1 116.7(8)
C2 C3 C4 130.0(9)
N6 C4 C3 125.1(8)
N6 C4 C5 118.7(8)
C3 C4 C5 116.2(8)
C4 C5 H5A 109.5
C4 C5 H5B 109.5
H5A C5 H5B 109.5
C4 C5 H5C 109.5
H5A C5 H5C 109.5
H5B C5 H5C 109.5
N1 C11 C12 110.6(9)
N1 C11 H11 124.7
C12 C11 H11 124.7
C13 C12 C11 105.6(9)
C13 C12 H12 127.2
C11 C12 H12 127.2
C12 C13 N2 108.4(9)
C12 C13 H13 125.8
N2 C13 H13 125.8
C26 C21 C22 115.4(8)
C26 C21 Ir1 114.1(6)
C22 C21 Ir1 130.4(7)
C23 C22 C21 120.9(10)
C23 C22 H22 119.6
C21 C22 H22 119.6
C24 C23 C22 120.7(10)
C24 C23 H23 119.7
C22 C23 H23 119.7
C25 C24 C23 120.5(9)
C25 C24 H24 119.8
C23 C24 H24 119.8
C24 C25 C26 117.5(10)
C24 C25 H25 121.3
C26 C25 H25 121.3
C21 C26 C25 125.1(9)
C21 C26 N2 115.3(8)
C25 C26 N2 119.6(9)
N3 C31 C32 109.8(9)
N3 C31 H31 125.1
C32 C31 H31 125.1
C33 C32 C31 106.4(9)
C33 C32 H32 126.8
C31 C32 H32 126.8
N4 C33 C32 106.7(9)
N4 C33 H33 126.6
C32 C33 H33 126.6
C42 C41 C46 115.1(8)
C42 C41 Ir1 130.9(7)
C46 C41 Ir1 114.0(6)
C41 C42 C43 122.6(9)
C41 C42 H42 118.7
C43 C42 H42 118.7
C44 C43 C42 120.5(9)
C44 C43 H43 119.7
C42 C43 H43 119.7
C43 C44 C45 119.3(10)
C43 C44 H44 120.4
C45 C44 H44 120.4
C46 C45 C44 118.2(9)
C46 C45 H45 120.9
C44 C45 H45 120.9
C45 C46 C41 124.3(8)
C45 C46 N4 120.8(8)
C41 C46 N4 114.7(8)
C56 C51 C52 120.7(10)
C56 C51 N5 120.1(9)
C52 C51 N5 119.1(9)
C51 C52 C53 118.4(11)
C51 C52 H52 120.8
C53 C52 H52 120.8
C54 C53 C52 119.8(11)
C54 C53 H53 120.1
C52 C53 H53 120.1
C55 C54 C53 121.6(11)
C55 C54 H54 119.2
C53 C54 H54 119.2
C54 C55 C56 118.9(12)
C54 C55 H55 120.5
C56 C55 H55 120.5
C51 C56 C55 120.6(11)
C51 C56 H56 119.7
C55 C56 H56 119.7
C62 C61 C66 118.5(9)
C62 C61 N6 120.7(8)
C66 C61 N6 120.7(8)
C61 C62 C63 120.9(9)
C61 C62 H62 119.6
C63 C62 H62 119.6
C64 C63 C62 120.2(9)
C64 C63 H63 119.9
C62 C63 H63 119.9
C63 C64 C65 119.6(9)
C63 C64 H64 120.2
C65 C64 H64 120.2
C64 C65 C66 120.3(9)
C64 C65 H65 119.8
C66 C65 H65 119.8
C65 C66 C61 120.5(9)
C65 C66 H66 119.7
C61 C66 H66 119.7

loop_
_geom_bond_atom_site_label_1
_geom_bond_atom_site_label_2
_geom_bond_distance
Ir1 C41 2.017(9)
Ir1 N3 2.019(7)
Ir1 N1 2.033(7)
Ir1 C21 2.041(9)
Ir1 N5 2.147(8)
Ir1 N6 2.163(7)
Ir2 C21A 2.018(8)
Ir2 N3A 2.022(7)
Ir2 N1A 2.028(7)
Ir2 C41A 2.039(8)
Ir2 N5A 2.152(7)
Ir2 N6A 2.157(7)
N1 C11 1.318(11)
N1 N2 1.390(10)
N1A C13A 1.327(12)
N1A N2A 1.359(11)
N2 C13 1.366(13)
N2 C26 1.428(12)
N2A C11A 1.364(12)
N2A C26A 1.426(11)
N3 C31 1.330(12)
N3 N4 1.365(10)
N3A C33A 1.336(12)
N3A N4A 1.390(10)
N4 C33 1.366(12)
N4 C46 1.421(11)
N4A C31A 1.340(12)
N4A C46A 1.421(12)
N5A C2A 1.329(11)
N5A C51A 1.431(12)
N5 C2 1.336(11)
N5 C51 1.438(11)
N6 C4 1.327(11)
N6 C61 1.422(11)
N6A C4A 1.326(11)
N6A C61A 1.433(11)
C1A C2A 1.532(12)
C1A H1A1 0.9800
C1A H1A2 0.9800
C1A H1A3 0.9800
C2A C3A 1.409(12)
C3A C4A 1.426(12)
C4A C5A 1.525(12)
C5A H5A1 0.9800
C5A H5A2 0.9800
C5A H5A3 0.9800
C11A C12A 1.388(14)
C11A H11A 0.9500
C12A C13A 1.386(14)
C12A H12A 0.9500
C13A H13A 0.9500
C21A C22A 1.403(12)
C21A C26A 1.419(12)
C22A C23A 1.389(13)
C22A H22A 0.9500
C23A C24A 1.406(14)
C23A H23A 0.9500
C24A C25A 1.389(14)
C24A H24A 0.9500
C25A C26A 1.390(13)
C25A H25A 0.9500
C31A C32A 1.363(15)
C31A H31A 0.9500
C32A C33A 1.405(14)
C32A H32A 0.9500
C33A H33A 0.9500
C41A C42A 1.402(12)
C41A C46A 1.409(12)
C42A C43A 1.405(13)
C42A H42A 0.9500
C43A C44A 1.387(15)
C43A H43A 0.9500
C44A C45A 1.379(16)
C44A H44A 0.9500
C45A C46A 1.380(13)
C45A H45A 0.9500
C51A C56A 1.382(14)
C51A C52A 1.386(15)
C52A C53A 1.402(16)
C52A H52A 0.9500
C53A C54A 1.37(2)
C53A H53A 0.9500
C54A C55A 1.39(2)
C54A H54A 0.9500
C55A C56A 1.411(16)
C55A H55A 0.9500
C56A H56A 0.9500
C61A C66A 1.395(13)
C61A C62A 1.406(12)
C62A C63A 1.389(14)
C62A H62A 0.9500
C63A C64A 1.382(15)
C63A H63A 0.9500
C64A C65A 1.393(14)
C64A H64A 0.9500
C65A C66A 1.386(14)
C65A H65A 0.9500
C66A H66A 0.9500
C1S C6S 1.39(2)
C1S C2S 1.41(2)
C1S H1S 0.9500
C2S C3S 1.38(2)
C2S H2S 0.9500
C3S C4S 1.34(2)
C3S H3S 0.9500
C4S C5S 1.394(19)
C4S H4S 0.9500
C5S C6S 1.34(2)
C5S H5S 0.9500
C6S H6S 0.9500
C7S C8S 1.338(19)
C7S C12S 1.38(2)
C7S H7S 0.9500
C8S C9S 1.370(19)
C8S H8S 0.9500
C9S C10S 1.374(19)
C9S H9S 0.9500
C11S C12S 1.36(2)
C11S C10S 1.40(2)
C11S H11S 0.9500
C10S H10S 0.9500
C12S H12S 0.9500
C1 C2 1.526(13)
C1 H1A 0.9800
C1 H1B 0.9800
C1 H1C 0.9800
C2 C3 1.400(13)
C3 C4 1.415(13)
C4 C5 1.524(12)
C5 H5A 0.9800
C5 H5B 0.9800
C5 H5C 0.9800
C11 C12 1.409(14)
C11 H11 0.9500
C12 C13 1.360(16)
C12 H12 0.9500
C13 H13 0.9500
C21 C26 1.388(13)
C21 C22 1.410(13)
C22 C23 1.403(14)
C22 H22 0.9500
C23 C24 1.384(16)
C23 H23 0.9500
C24 C25 1.378(15)
C24 H24 0.9500
C25 C26 1.399(13)
C25 H25 0.9500
C31 C32 1.396(14)
C31 H31 0.9500
C32 C33 1.380(15)
C32 H32 0.9500
C33 H33 0.9500
C41 C42 1.389(12)
C41 C46 1.407(13)
C42 C43 1.396(14)
C42 H42 0.9500
C43 C44 1.383(16)
C43 H43 0.9500
C44 C45 1.409(15)
C44 H44 0.9500
C45 C46 1.387(13)
C45 H45 0.9500
C51 C56 1.383(14)
C51 C52 1.392(14)
C52 C53 1.403(16)
C52 H52 0.9500
C53 C54 1.38(2)
C53 H53 0.9500
C54 C55 1.373(19)
C54 H54 0.9500
C55 C56 1.386(14)
C55 H55 0.9500
C56 H56 0.9500
C61 C62 1.387(13)
C61 C66 1.398(13)
C62 C63 1.401(13)
C62 H62 0.9500
C63 C64 1.378(15)
C63 H63 0.9500
C64 C65 1.388(15)
C64 H64 0.9500
C65 C66 1.397(13)
C65 H65 0.9500
C66 H66 0.9500
